data_4101163
_journal_name_full 'Journal of the American Chemical Society'
_journal_paper_doi 10.1021/ja057389g
_journal_year 2006
_chemical_formula_moiety 'C13 H27 N3 O5 Os1'
_chemical_formula_sum 'C13 H27 N3 O5 Os'
_chemical_formula_weight 495.57
_space_group_IT_number 14
_symmetry_cell_setting monoclinic
_symmetry_space_group_name_Hall '-P 2yn'
_symmetry_space_group_name_H-M 'P 1 21/n 1'
_cell_angle_alpha 90
_cell_angle_beta 104.8901(10)
_cell_angle_gamma 90
_cell_formula_units_Z 4
_cell_length_a 9.7755(2)
_cell_length_b 16.8230(4)
_cell_length_c 10.3983(2)
_cell_measurement_temperature 150
_cell_volume 1652.6
_diffrn_ambient_temperature 150
_exptl_crystal_density_diffrn 1.992
_cod_depositor_comments
;
The following automatic conversions were performed:
'_symmetry_cell_setting' value 'Monoclinic' changed to 'monoclinic'
according to '/home/saulius/struct/CIF-dictionaries/cif_core.dic'
dictionary named 'cif_core.dic' version 2.4.1 from 2010-06-29.

Automatic conversion script
Id: cif_fix_enum 1527 2010-12-29 10:47:43Z saulius 
;
_cod_original_sg_symbol_H-M 'P 21/n'
_cod_original_formula_sum 'C13 H27 N3 O5 Os1'
_cod_database_code 4101163

loop_
_symmetry_equiv_pos_as_xyz
x,y,z
-x,-y,-z
-x+1/2,y+1/2,-z+1/2
x+1/2,-y+1/2,z+1/2

loop_
_atom_site_label
_atom_site_fract_x
_atom_site_fract_y
_atom_site_fract_z
_atom_site_U_iso_or_equiv
_atom_site_occupancy
_atom_site_adp_type
Os1 0.572990(19) 0.622410(11) 0.286906(18) 0.0151 1.0000 Uani
N1 0.4738(5) 0.7302(3) 0.2694(4) 0.0161 1.0000 Uani
C1 0.5183(6) 0.7982(3) 0.2271(6) 0.0195 1.0000 Uani
O1 0.6217(4) 0.8056(2) 0.1816(4) 0.0259 1.0000 Uani
O2 0.4420(4) 0.8667(2) 0.2284(4) 0.0247 1.0000 Uani
C2 0.3334(7) 0.8681(3) 0.2993(6) 0.0263 1.0000 Uani
C3 0.2432(6) 0.7936(3) 0.2669(6) 0.0223 1.0000 Uani
C4 0.3381(6) 0.7227(3) 0.3078(5) 0.0192 1.0000 Uani
C5 0.2760(6) 0.6429(3) 0.2499(6) 0.0213 1.0000 Uani
C6 0.2120(6) 0.6443(3) 0.0997(6) 0.0222 1.0000 Uani
C7 0.1575(7) 0.5618(4) 0.0486(6) 0.0280 1.0000 Uani
O3 0.3832(4) 0.5838(2) 0.2839(4) 0.0204 1.0000 Uani
O4 0.6331(4) 0.6276(2) 0.4591(4) 0.0208 1.0000 Uani
O5 0.5623(4) 0.6103(2) 0.1191(4) 0.0237 1.0000 Uani
N2 0.6580(5) 0.4996(3) 0.3071(5) 0.0211 1.0000 Uani
C8 0.8043(6) 0.5043(3) 0.2899(7) 0.0281 1.0000 Uani
C9 0.8790(6) 0.5762(4) 0.3597(7) 0.0273 1.0000 Uani
N3 0.8040(5) 0.6509(3) 0.3031(5) 0.0205 1.0000 Uani
C10 0.5720(8) 0.4467(4) 0.2030(8) 0.0381 1.0000 Uani
C11 0.6589(7) 0.4628(4) 0.4376(6) 0.0304 1.0000 Uani
C12 0.8594(6) 0.7177(4) 0.3956(6) 0.0279 1.0000 Uani
C13 0.8347(7) 0.6686(4) 0.1738(7) 0.0290 1.0000 Uani
H21 0.2724 0.9160 0.2721 0.0318 1.0000 Uiso
H22 0.3783 0.8701 0.3972 0.0318 1.0000 Uiso
H31 0.1684 0.7940 0.3169 0.0268 1.0000 Uiso
H32 0.1975 0.7913 0.1692 0.0268 1.0000 Uiso
H41 0.3515 0.7226 0.4064 0.0235 1.0000 Uiso
H51 0.1957 0.6306 0.2898 0.0260 1.0000 Uiso
H61 0.1314 0.6828 0.0785 0.0272 1.0000 Uiso
H62 0.2860 0.6614 0.0546 0.0272 1.0000 Uiso
H71 0.1161 0.5640 -0.0498 0.0326 1.0000 Uiso
H72 0.0832 0.5444 0.0931 0.0326 1.0000 Uiso
H73 0.2378 0.5230 0.0692 0.0326 1.0000 Uiso
H81 0.7998 0.5078 0.1930 0.0354 1.0000 Uiso
H82 0.8579 0.4555 0.3283 0.0354 1.0000 Uiso
H91 0.9777 0.5774 0.3488 0.0339 1.0000 Uiso
H92 0.8822 0.5729 0.4564 0.0339 1.0000 Uiso
H101 0.4734 0.4433 0.2140 0.0440 1.0000 Uiso
H102 0.5693 0.4688 0.1131 0.0440 1.0000 Uiso
H103 0.6151 0.3925 0.2119 0.0440 1.0000 Uiso
H111 0.5599 0.4601 0.4475 0.0369 1.0000 Uiso
H112 0.7183 0.4956 0.5112 0.0369 1.0000 Uiso
H113 0.6990 0.4079 0.4417 0.0369 1.0000 Uiso
H121 0.8100 0.7680 0.3589 0.0330 1.0000 Uiso
H122 0.9634 0.7235 0.4055 0.0330 1.0000 Uiso
H123 0.8419 0.7063 0.4844 0.0330 1.0000 Uiso
H131 0.7846 0.7186 0.1360 0.0374 1.0000 Uiso
H132 0.9390 0.6757 0.1874 0.0374 1.0000 Uiso
H133 0.8011 0.6236 0.1109 0.0374 1.0000 Uiso

loop_
_atom_site_aniso_label
_atom_site_aniso_U_11
_atom_site_aniso_U_22
_atom_site_aniso_U_33
_atom_site_aniso_U_23
_atom_site_aniso_U_13
_atom_site_aniso_U_12
Os1 0.01551(12) 0.01467(12) 0.01506(12) 0.00017(8) 0.00371(8) 0.00053(8)
N1 0.014(2) 0.0162(19) 0.018(2) -0.0022(16) 0.0036(17) -0.0018(16)
C1 0.019(2) 0.016(2) 0.023(3) -0.001(2) 0.004(2) 0.0010(19)
O1 0.024(2) 0.0226(18) 0.033(2) 0.0008(17) 0.0108(18) -0.0047(16)
O2 0.026(2) 0.0169(17) 0.032(2) -0.0014(17) 0.0095(17) -0.0025(16)
C2 0.031(3) 0.014(2) 0.034(3) -0.003(2) 0.009(2) -0.000(2)
C3 0.021(3) 0.018(2) 0.028(3) -0.002(2) 0.007(2) -0.002(2)
C4 0.020(3) 0.022(2) 0.017(2) -0.004(2) 0.007(2) -0.001(2)
C5 0.016(2) 0.024(3) 0.025(3) 0.006(2) 0.007(2) -0.001(2)
C6 0.023(3) 0.023(3) 0.022(3) 0.000(2) 0.008(2) -0.002(2)
C7 0.030(3) 0.027(3) 0.025(3) -0.005(2) 0.003(2) 0.000(2)
O3 0.0165(18) 0.0212(19) 0.023(2) 0.0026(15) 0.0040(16) -0.0020(15)
O4 0.0240(19) 0.0213(18) 0.0178(17) 0.0010(16) 0.0068(15) 0.0014(16)
O5 0.026(2) 0.0231(19) 0.0193(19) -0.0001(15) 0.0014(16) 0.0005(15)
N2 0.026(2) 0.015(2) 0.024(2) -0.0026(18) 0.010(2) 0.0074(18)
C8 0.029(3) 0.024(3) 0.035(3) 0.001(2) 0.016(3) 0.010(2)
C9 0.020(3) 0.029(3) 0.035(3) 0.009(3) 0.012(2) 0.007(2)
N3 0.016(2) 0.023(2) 0.024(2) -0.0000(18) 0.0069(19) 0.0017(17)
C10 0.043(4) 0.023(3) 0.044(4) -0.003(3) 0.004(3) 0.008(3)
C11 0.040(4) 0.026(3) 0.027(3) 0.012(2) 0.011(3) 0.015(3)
C12 0.019(3) 0.038(3) 0.026(3) -0.002(2) 0.003(2) -0.004(2)
C13 0.024(3) 0.032(3) 0.038(3) -0.002(3) 0.020(3) 0.002(2)

loop_
_geom_bond_atom_site_label_1
_geom_bond_site_symmetry_1
_geom_bond_atom_site_label_2
_geom_bond_site_symmetry_2
_geom_bond_distance
_geom_bond_publ_flag
Os1 . N1 . 2.043(4) yes
Os1 . O3 . 1.959(4) yes
Os1 . O4 . 1.737(4) yes
Os1 . O5 . 1.733(4) yes
Os1 . N2 . 2.217(4) yes
Os1 . N3 . 2.272(4) yes
N1 . C1 . 1.338(7) yes
N1 . C4 . 1.485(7) yes
C1 . O1 . 1.228(7) yes
C1 . O2 . 1.374(6) yes
O2 . C2 . 1.440(7) yes
C2 . C3 . 1.519(7) yes
C2 . H21 . 1.000 no
C2 . H22 . 1.000 no
C3 . C4 . 1.504(8) yes
C3 . H31 . 1.000 no
C3 . H32 . 1.000 no
C4 . C5 . 1.531(8) yes
C4 . H41 . 1.000 no
C5 . C6 . 1.527(8) yes
C5 . O3 . 1.422(7) yes
C5 . H51 . 1.000 no
C6 . C7 . 1.532(8) yes
C6 . H61 . 1.000 no
C6 . H62 . 1.000 no
C7 . H71 . 1.000 no
C7 . H72 . 1.000 no
C7 . H73 . 1.000 no
N2 . C8 . 1.488(7) yes
N2 . C10 . 1.484(9) yes
N2 . C11 . 1.490(7) yes
C8 . C9 . 1.500(9) yes
C8 . H81 . 1.000 no
C8 . H82 . 1.000 no
C9 . N3 . 1.498(7) yes
C9 . H91 . 1.000 no
C9 . H92 . 1.000 no
N3 . C12 . 1.486(8) yes
N3 . C13 . 1.481(8) yes
C10 . H101 . 1.000 no
C10 . H102 . 1.000 no
C10 . H103 . 1.000 no
C11 . H111 . 1.000 no
C11 . H112 . 1.000 no
C11 . H113 . 1.000 no
C12 . H121 . 1.000 no
C12 . H122 . 1.000 no
C12 . H123 . 1.000 no
C13 . H131 . 1.000 no
C13 . H132 . 1.000 no
C13 . H133 . 1.000 no
